data_1545481
loop_
_publ_author_name
'Bassou, Oulemda'
'Chicha, Hakima'
'Bouissane, Latifa'
'Rakib, El Mostapha'
'Saadi, Mohamed'
'El Ammari, Lahcen'

_publ_section_title
;
 Ethyl
 (<i>E</i>)-2-(2,7-dimethyl-5-oxo-4<i>H</i>,5<i>H</i>-pyrano[4,3-<i>b</i>]pyran-4-ylidene)acetate
;
_journal_issue 2
_journal_name_full IUCrData
_journal_page_first x170208
_journal_paper_doi 10.1107/S2414314617002085
_journal_volume 2
_journal_year 2017
_chemical_formula_iupac 'C14 H14 O5'
_chemical_formula_moiety 'C14 H14 O5'
_chemical_formula_sum 'C14 H14 O5'
_chemical_formula_weight 262.25
_chemical_melting_point 376
_chemical_name_systematic
'Ethyl (<i>E</i>)-2-(2,7-dimethyl-5-oxo-4<i>H</i>,5<i>H</i>-pyrano[4,3-<i>b</i>]pyran-4-ylidene)acetate'
_space_group_crystal_system monoclinic
_space_group_IT_number 14
_space_group_name_Hall '-P 2ybc'
_space_group_name_H-M_alt 'P 1 21/c 1'
_symmetry_space_group_name_Hall '-P 2ybc'
_symmetry_space_group_name_H-M 'P 1 21/c 1'
_atom_sites_solution_hydrogens geom
_atom_sites_solution_primary direct
_atom_sites_solution_secondary difmap
_audit_creation_method SHELXL-2014/7
_cell_angle_alpha 90
_cell_angle_beta 108.257(4)
_cell_angle_gamma 90
_cell_formula_units_Z 4
_cell_length_a 9.5679(12)
_cell_length_b 11.4330(13)
_cell_length_c 12.7993(15)
_cell_measurement_reflns_used 2939
_cell_measurement_temperature 296(2)
_cell_measurement_theta_max 27.102
_cell_measurement_theta_min 2.446
_cell_volume 1329.6(3)
_computing_cell_refinement
;
SAINT (Bruker, 2009)
;
_computing_data_collection
;
APEX2 (Bruker, 2009)
;
_computing_data_reduction
;
SAINT (Bruker, 2009)
;
_computing_molecular_graphics
;
ORTEP-3 for Windows (Farrugia, 2012) and Mercury (Macrae <i>et al.</i>,
2008)
;
_computing_publication_material
;
PLATON (Spek, 2009) and publCIF (Westrip, 2010)
;
_computing_structure_refinement
;
SHELXL2014 (Sheldrick, 2015b)
;
_computing_structure_solution
;
SHELXT2014 (Sheldrick, 2015a)
;
_diffrn_ambient_temperature 296(2)
_diffrn_measured_fraction_theta_full 1.000
_diffrn_measured_fraction_theta_max 1.000
_diffrn_measurement_device_type 'Bruker X8 APEX'
_diffrn_measurement_method '\f and \w scans'
_diffrn_radiation_monochromator graphite
_diffrn_radiation_source 'fine-focus sealed tube'
_diffrn_radiation_type MoK\a
_diffrn_radiation_wavelength 0.71073
_diffrn_reflns_av_R_equivalents 0.0367
_diffrn_reflns_limit_h_max 12
_diffrn_reflns_limit_h_min -12
_diffrn_reflns_limit_k_max 14
_diffrn_reflns_limit_k_min -14
_diffrn_reflns_limit_l_max 16
_diffrn_reflns_limit_l_min -13
_diffrn_reflns_number 16353
_diffrn_reflns_theta_full 25.242
_diffrn_reflns_theta_max 27.102
_diffrn_reflns_theta_min 2.446
_exptl_absorpt_coefficient_mu 0.100
_exptl_absorpt_correction_T_max 0.7464
_exptl_absorpt_correction_T_min 0.6627
_exptl_absorpt_correction_type multi-scan
_exptl_absorpt_process_details
;
(SADABS; Krause <i>et al.</i>, 2015)
;
_exptl_crystal_colour colourless
_exptl_crystal_density_diffrn 1.310
_exptl_crystal_description block
_exptl_crystal_F_000 552
_exptl_crystal_size_max 0.320
_exptl_crystal_size_mid 0.260
_exptl_crystal_size_min 0.210
_refine_diff_density_max 0.169
_refine_diff_density_min -0.148
_refine_ls_extinction_method none
_refine_ls_goodness_of_fit_ref 1.029
_refine_ls_hydrogen_treatment constr
_refine_ls_matrix_type full
_refine_ls_number_parameters 180
_refine_ls_number_reflns 2939
_refine_ls_number_restraints 0
_refine_ls_restrained_S_all 1.029
_refine_ls_R_factor_all 0.0762
_refine_ls_R_factor_gt 0.0432
_refine_ls_shift/su_max 0.000
_refine_ls_shift/su_mean 0.000
_refine_ls_structure_factor_coef Fsqd
_refine_ls_weighting_details 'w=1/[\s^2^(Fo^2^)+(0.0699P)^2^+0.1184P] where P=(Fo^2^+2Fc^2^)/3'
_refine_ls_weighting_scheme calc
_refine_ls_wR_factor_gt 0.1183
_refine_ls_wR_factor_ref 0.1370
_reflns_number_gt 1909
_reflns_number_total 2939
_reflns_threshold_expression 'I > 2\s(I)'
_cod_data_source_file su4128sup1.cif
_cod_data_source_block I
_cod_database_code 1545481
_shelx_space_group_comment
;
The symmetry employed for this shelxl refinement is uniquely defined
by the following loop, which should always be used as a source of
symmetry information in preference to the above space-group names.
They are only intended as comments.
;

loop_
_space_group_symop_operation_xyz
'x, y, z'
'-x, y+1/2, -z+1/2'
'-x, -y, -z'
'x, -y-1/2, z-1/2'

loop_
_atom_site_type_symbol
_atom_site_label
_atom_site_fract_x
_atom_site_fract_y
_atom_site_fract_z
_atom_site_U_iso_or_equiv
_atom_site_adp_type
_atom_site_calc_flag
_atom_site_occupancy
C C1 0.7176(3) 0.4822(2) 1.10578(18) 0.1053(9) Uani d 1
H H1A 0.7896 0.5034 1.1742 0.158 Uiso calc 1
H H1B 0.6384 0.5376 1.0884 0.158 Uiso calc 1
H H1C 0.6801 0.4055 1.1122 0.158 Uiso calc 1
C C2 0.7864(2) 0.4820(2) 1.01765(16) 0.0901(7) Uani d 1
H H2A 0.8250 0.5590 1.0105 0.108 Uiso calc 1
H H2B 0.8670 0.4263 1.0345 0.108 Uiso calc 1
C C3 0.7183(2) 0.43027(15) 0.82769(14) 0.0584(5) Uani d 1
C C4 0.59172(17) 0.40172(14) 0.73274(13) 0.0523(4) Uani d 1
H H4 0.5000 0.3988 0.7433 0.063 Uiso calc 1
C C5 0.59770(16) 0.37903(12) 0.62997(12) 0.0442(4) Uani d 1
C C6 0.73205(17) 0.38065(13) 0.60097(14) 0.0496(4) Uani d 1
H H6 0.8198 0.3960 0.6563 0.060 Uiso calc 1
C C7 0.73778(16) 0.36155(14) 0.50021(14) 0.0508(4) Uani d 1
C C8 0.48137(16) 0.33460(12) 0.43348(13) 0.0453(4) Uani d 1
C C9 0.46732(15) 0.35306(12) 0.53543(12) 0.0420(4) Uani d 1
C C10 0.31964(17) 0.34808(14) 0.54336(13) 0.0488(4) Uani d 1
C C11 0.22563(17) 0.30720(14) 0.34851(13) 0.0515(4) Uani d 1
C C12 0.35992(17) 0.31137(14) 0.33862(14) 0.0519(4) Uani d 1
H H12 0.3739 0.2993 0.2707 0.062 Uiso calc 1
C C13 0.08513(19) 0.2864(2) 0.26002(16) 0.0752(6) Uani d 1
H H13A 0.0281 0.3571 0.2461 0.130(10) Uiso calc 1
H H13B 0.0310 0.2259 0.2824 0.109(8) Uiso calc 1
H H13C 0.1052 0.2627 0.1942 0.100(7) Uiso calc 1
C C14 0.8690(2) 0.36234(18) 0.46180(18) 0.0702(6) Uani d 1
H H14A 0.8813 0.2865 0.4338 0.109(8) Uiso calc 1
H H14B 0.9548 0.3815 0.5222 0.100(7) Uiso calc 1
H H14C 0.8558 0.4196 0.4046 0.102(8) Uiso calc 1
O O1 0.67347(14) 0.44936(12) 0.91578(10) 0.0756(4) Uani d 1
O O2 0.84654(14) 0.43692(14) 0.83266(11) 0.0822(5) Uani d 1
O O3 0.61171(11) 0.33840(10) 0.41328(9) 0.0557(3) Uani d 1
O O4 0.28225(13) 0.36313(13) 0.62435(10) 0.0714(4) Uani d 1
O O5 0.20544(11) 0.32427(10) 0.44793(9) 0.0546(3) Uani d 1

loop_
_atom_site_aniso_label
_atom_site_aniso_U_11
_atom_site_aniso_U_22
_atom_site_aniso_U_33
_atom_site_aniso_U_12
_atom_site_aniso_U_13
_atom_site_aniso_U_23
C1 0.110(2) 0.129(2) 0.0675(13) 0.0096(16) 0.0138(14) -0.0315(14)
C2 0.0758(15) 0.1147(18) 0.0611(12) 0.0024(13) -0.0055(11) -0.0259(12)
C3 0.0485(11) 0.0619(11) 0.0556(10) 0.0028(8) 0.0030(8) -0.0001(8)
C4 0.0406(9) 0.0584(10) 0.0531(10) -0.0007(7) 0.0079(7) 0.0046(7)
C5 0.0348(8) 0.0411(8) 0.0515(9) 0.0014(6) 0.0061(7) 0.0063(6)
C6 0.0318(8) 0.0524(9) 0.0573(10) 0.0009(6) 0.0034(7) 0.0027(7)
C7 0.0304(8) 0.0516(9) 0.0676(11) 0.0000(6) 0.0111(8) -0.0013(8)
C8 0.0329(8) 0.0445(8) 0.0577(10) -0.0009(6) 0.0132(7) -0.0020(7)
C9 0.0326(8) 0.0417(8) 0.0484(9) 0.0006(6) 0.0079(7) 0.0046(6)
C10 0.0350(8) 0.0586(10) 0.0495(9) -0.0038(7) 0.0084(8) 0.0085(7)
C11 0.0386(9) 0.0580(10) 0.0532(9) -0.0056(7) 0.0075(7) -0.0067(7)
C12 0.0400(9) 0.0636(10) 0.0510(9) -0.0047(7) 0.0125(7) -0.0103(7)
C13 0.0416(10) 0.1101(17) 0.0657(12) -0.0123(11) 0.0050(9) -0.0200(11)
C14 0.0401(10) 0.0861(15) 0.0874(14) -0.0025(9) 0.0243(10) -0.0080(12)
O1 0.0609(8) 0.1019(10) 0.0552(7) 0.0007(7) 0.0055(6) -0.0196(7)
O2 0.0457(8) 0.1220(12) 0.0674(9) -0.0020(7) 0.0014(7) -0.0103(8)
O3 0.0336(6) 0.0732(8) 0.0607(7) -0.0042(5) 0.0151(5) -0.0125(5)
O4 0.0439(7) 0.1199(11) 0.0522(7) -0.0059(7) 0.0176(6) 0.0078(7)
O5 0.0321(6) 0.0744(8) 0.0546(7) -0.0077(5) 0.0097(5) -0.0009(5)

loop_
_atom_type_symbol
_atom_type_description
_atom_type_scat_dispersion_real
_atom_type_scat_dispersion_imag
_atom_type_scat_source
C C 0.0033 0.0016 'International Tables Vol C Tables 4.2.6.8 and 6.1.1.4'
H H 0.0000 0.0000 'International Tables Vol C Tables 4.2.6.8 and 6.1.1.4'
O O 0.0106 0.0060 'International Tables Vol C Tables 4.2.6.8 and 6.1.1.4'

loop_
_geom_angle_atom_site_label_1
_geom_angle_atom_site_label_2
_geom_angle_atom_site_label_3
_geom_angle
C2 C1 H1A 109.5
C2 C1 H1B 109.5
H1A C1 H1B 109.5
C2 C1 H1C 109.5
H1A C1 H1C 109.5
H1B C1 H1C 109.5
O1 C2 C1 107.53(19)
O1 C2 H2A 110.2
C1 C2 H2A 110.2
O1 C2 H2B 110.2
C1 C2 H2B 110.2
H2A C2 H2B 108.5
O2 C3 O1 122.03(16)
O2 C3 C4 128.38(18)
O1 C3 C4 109.59(15)
C5 C4 C3 124.97(16)
C5 C4 H4 117.5
C3 C4 H4 117.5
C4 C5 C6 123.81(14)
C4 C5 C9 123.55(14)
C6 C5 C9 112.62(14)
C7 C6 C5 123.96(15)
C7 C6 H6 118.0
C5 C6 H6 118.0
C6 C7 O3 121.42(14)
C6 C7 C14 128.16(16)
O3 C7 C14 110.42(15)
O3 C8 C9 123.32(14)
O3 C8 C12 113.58(14)
C9 C8 C12 123.09(14)
C8 C9 C10 116.72(14)
C8 C9 C5 120.27(13)
C10 C9 C5 123.00(14)
O4 C10 O5 114.81(14)
O4 C10 C9 127.65(15)
O5 C10 C9 117.54(14)
C12 C11 O5 120.55(14)
C12 C11 C13 127.24(17)
O5 C11 C13 112.20(14)
C11 C12 C8 118.81(16)
C11 C12 H12 120.6
C8 C12 H12 120.6
C11 C13 H13A 109.5
C11 C13 H13B 109.5
H13A C13 H13B 109.5
C11 C13 H13C 109.5
H13A C13 H13C 109.5
H13B C13 H13C 109.5
C7 C14 H14A 109.5
C7 C14 H14B 109.5
H14A C14 H14B 109.5
C7 C14 H14C 109.5
H14A C14 H14C 109.5
H14B C14 H14C 109.5
C3 O1 C2 116.73(16)
C8 O3 C7 118.41(12)
C11 O5 C10 123.28(13)

loop_
_geom_bond_atom_site_label_1
_geom_bond_atom_site_label_2
_geom_bond_distance
C1 C2 1.473(3)
C1 H1A 0.9600
C1 H1B 0.9600
C1 H1C 0.9600
C2 O1 1.458(2)
C2 H2A 0.9700
C2 H2B 0.9700
C3 O2 1.211(2)
C3 O1 1.344(2)
C3 C4 1.459(2)
C4 C5 1.359(2)
C4 H4 0.9300
C5 C6 1.446(2)
C5 C9 1.471(2)
C6 C7 1.326(2)
C6 H6 0.9300
C7 O3 1.3864(18)
C7 C14 1.485(2)
C8 O3 1.3513(18)
C8 C9 1.369(2)
C8 C12 1.418(2)
C9 C10 1.449(2)
C10 O4 1.2102(19)
C10 O5 1.3869(18)
C11 C12 1.331(2)
C11 O5 1.3596(19)
C11 C13 1.481(2)
C12 H12 0.9300
C13 H13A 0.9600
C13 H13B 0.9600
C13 H13C 0.9600
C14 H14A 0.9600
C14 H14B 0.9600
C14 H14C 0.9600

loop_
_geom_hbond_atom_site_label_D
_geom_hbond_atom_site_label_H
_geom_hbond_atom_site_label_A
_geom_hbond_site_symmetry_A
_geom_hbond_distance_DH
_geom_hbond_distance_HA
_geom_hbond_distance_DA
_geom_hbond_angle_DHA
C4 H4 O4 . 0.93 2.20 2.883(2) 130
C6 H6 O2 . 0.93 2.24 2.894(2) 127
C12 H12 O4 4_565 0.93 2.59 3.283(2) 132
C13 H13C O4 4_565 0.96 2.59 3.398(2) 143

_cod_database_fobs_code 1545481
